data_2242048
loop_
_publ_author_name
'Pichaandi, Kothanda Rama'
'Mague, Joel T.'
'Fink, Mark J.'

_publ_section_title
;
 Crystal structures of three sterically congested disilanes
;
_journal_coeditor_code SU5352
_journal_issue 3
_journal_name_full 'Acta Crystallographica Section E'
_journal_page_first 448
_journal_page_last 452
_journal_paper_doi 10.1107/S2056989017002602
_journal_volume 73
_journal_year 2017
_chemical_formula_iupac 'C32 H38 Si2'
_chemical_formula_moiety 'C32 H38 Si2'
_chemical_formula_sum 'C32 H38 Si2'
_chemical_formula_weight 478.80
_chemical_name_systematic
;
1,2-Di-<i>tert</i>-butyl-1,1,2,2-tetraphenyldisilane
;
_space_group_crystal_system monoclinic
_space_group_IT_number 14
_space_group_name_Hall '-P 2ybc'
_space_group_name_H-M_alt 'P 1 21/c 1'
_symmetry_space_group_name_Hall '-P 2ybc'
_symmetry_space_group_name_H-M 'P 1 21/c 1'
_atom_sites_solution_hydrogens geom
_atom_sites_solution_primary direct
_atom_sites_solution_secondary difmap
_audit_creation_method SHELXL-2014/7
_cell_angle_alpha 90
_cell_angle_beta 95.4520(10)
_cell_angle_gamma 90
_cell_formula_units_Z 2
_cell_length_a 8.5622(5)
_cell_length_b 10.2107(6)
_cell_length_c 15.4586(10)
_cell_measurement_reflns_used 9973
_cell_measurement_temperature 100(2)
_cell_measurement_theta_max 29.273
_cell_measurement_theta_min 2.390
_cell_volume 1345.37(14)
_computing_cell_refinement
;
<i>SAINT</i> (Bruker, 2016)
;
_computing_data_collection
;
<i>APEX3</i> (Bruker, 2016)
;
_computing_data_reduction
;
<i>SAINT</i> (Bruker, 2016)
;
_computing_molecular_graphics
;
<i>DIAMOND</i> (Brandenburg & Putz, 2012)
;
_computing_publication_material
;
<i>SHELXTL</i> (Sheldrick, 2008)
;
_computing_structure_refinement
;
<i>SHELXL2014</i> (Sheldrick, 2015<i>b</i>)
;
_computing_structure_solution
;
<i>SHELXT</i> (Sheldrick, 2015<i>a</i>)
;
_diffrn_ambient_temperature 100(2)
_diffrn_measured_fraction_theta_full 0.993
_diffrn_measured_fraction_theta_max 0.947
_diffrn_measurement_device_type 'Bruker SMART APEX CCD'
_diffrn_measurement_method '\f and \w scans'
_diffrn_radiation_monochromator graphite
_diffrn_radiation_type MoK\a
_diffrn_radiation_wavelength 0.71073
_diffrn_reflns_av_R_equivalents 0.0309
_diffrn_reflns_limit_h_max 11
_diffrn_reflns_limit_h_min -11
_diffrn_reflns_limit_k_max 14
_diffrn_reflns_limit_k_min -13
_diffrn_reflns_limit_l_max 21
_diffrn_reflns_limit_l_min -21
_diffrn_reflns_number 23513
_diffrn_reflns_theta_full 28.500
_diffrn_reflns_theta_max 29.522
_diffrn_reflns_theta_min 2.389
_exptl_absorpt_coefficient_mu 0.150
_exptl_absorpt_correction_T_max 0.98
_exptl_absorpt_correction_T_min 0.98
_exptl_absorpt_correction_type multi-scan
_exptl_absorpt_process_details
;
(<i>SADABS</i>; Bruker, 2016)
;
_exptl_crystal_colour colorless
_exptl_crystal_density_diffrn 1.182
_exptl_crystal_density_method 'not measured'
_exptl_crystal_description block
_exptl_crystal_F_000 516
_exptl_crystal_size_max 0.165
_exptl_crystal_size_mid 0.154
_exptl_crystal_size_min 0.130
_refine_diff_density_max 0.378
_refine_diff_density_min -0.286
_refine_ls_extinction_method none
_refine_ls_goodness_of_fit_ref 1.063
_refine_ls_hydrogen_treatment constr
_refine_ls_matrix_type full
_refine_ls_number_parameters 179
_refine_ls_number_reflns 3566
_refine_ls_number_restraints 43
_refine_ls_restrained_S_all 1.101
_refine_ls_R_factor_all 0.0418
_refine_ls_R_factor_gt 0.0344
_refine_ls_shift/su_max 0.001
_refine_ls_shift/su_mean 0.000
_refine_ls_structure_factor_coef Fsqd
_refine_ls_weighting_details 'w=1/[\s^2^(Fo^2^)+(0.0409P)^2^+0.5552P] where P=(Fo^2^+2Fc^2^)/3'
_refine_ls_weighting_scheme calc
_refine_ls_wR_factor_gt 0.0875
_refine_ls_wR_factor_ref 0.0920
_reflns_number_gt 3065
_reflns_number_total 3566
_reflns_threshold_expression 'I > 2\s(I)'
_cod_data_source_file su5352sup1.cif
_cod_data_source_block 3
_cod_database_code 2242048
_shelx_space_group_comment
;
The symmetry employed for this shelxl refinement is uniquely defined
by the following loop, which should always be used as a source of
symmetry information in preference to the above space-group names.
They are only intended as comments.
;
_shelx_estimated_absorpt_t_min 0.976
_shelx_estimated_absorpt_t_max 0.981

loop_
_space_group_symop_operation_xyz
'x, y, z'
'-x, y+1/2, -z+1/2'
'-x, -y, -z'
'x, -y-1/2, z-1/2'

loop_
_atom_site_type_symbol
_atom_site_label
_atom_site_fract_x
_atom_site_fract_y
_atom_site_fract_z
_atom_site_U_iso_or_equiv
_atom_site_adp_type
_atom_site_calc_flag
_atom_site_occupancy
_atom_site_disorder_assembly
_atom_site_disorder_group
Si Si1 0.97798(4) 0.05498(3) 0.06638(2) 0.01404(9) Uani d 0.9645(7) A 1
C C1 1.17324(13) 0.10306(10) 0.12738(7) 0.0163(2) Uani d 0.9645(7) A 1
C C2 1.24616(14) 0.03226(11) 0.19771(7) 0.0191(2) Uani d 0.9645(7) A 1
H H2 1.1978 -0.0455 0.2159 0.023 Uiso calc 0.9645(7) A 1
C C3 1.38770(17) 0.07272(13) 0.24168(8) 0.0223(2) Uani d 0.9645(7) A 1
H H3 1.4342 0.0227 0.2892 0.027 Uiso calc 0.9645(7) A 1
C C4 1.46102(14) 0.18583(13) 0.21639(8) 0.0219(3) Uani d 0.9645(7) A 1
H H4 1.5567 0.2143 0.2468 0.026 Uiso calc 0.9645(7) A 1
C C5 1.39259(15) 0.25668(13) 0.14615(8) 0.0227(3) Uani d 0.9645(7) A 1
H H5 1.4426 0.3334 0.1276 0.027 Uiso calc 0.9645(7) A 1
C C6 1.25096(14) 0.21603(11) 0.10265(7) 0.0195(2) Uani d 0.9645(7) A 1
H H6 1.2057 0.2662 0.0549 0.023 Uiso calc 0.9645(7) A 1
C C7 0.86874(13) 0.21393(10) 0.04130(7) 0.0164(2) Uani d 0.9645(7) A 1
C C8 0.89979(14) 0.32572(11) 0.09251(7) 0.0204(2) Uani d 0.9645(7) A 1
H H8 0.9785 0.3220 0.1401 0.024 Uiso calc 0.9645(7) A 1
C C9 0.81825(15) 0.44211(11) 0.07537(8) 0.0239(3) Uani d 0.9645(7) A 1
H H9 0.8428 0.5170 0.1105 0.029 Uiso calc 0.9645(7) A 1
C C10 0.70130(16) 0.44902(12) 0.00709(8) 0.0242(3) Uani d 0.9645(7) A 1
H H10 0.6463 0.5287 -0.0051 0.029 Uiso calc 0.9645(7) A 1
C C11 0.66515(16) 0.33862(12) -0.04334(8) 0.0255(3) Uani d 0.9645(7) A 1
H H11 0.5835 0.3421 -0.0894 0.031 Uiso calc 0.9645(7) A 1
C C12 0.74836(14) 0.22282(12) -0.02654(8) 0.0215(2) Uani d 0.9645(7) A 1
H H12 0.7230 0.1482 -0.0618 0.026 Uiso calc 0.9645(7) A 1
C C13 0.85261(14) -0.04591(11) 0.13883(7) 0.0173(2) Uani d 0.9645(7) A 1
C C14 0.85115(15) 0.02324(12) 0.22736(8) 0.0210(2) Uani d 0.9645(7) A 1
H H14A 0.7804 -0.0234 0.2630 0.032 Uiso calc 0.9645(7) A 1
H H14B 0.8147 0.1136 0.2183 0.032 Uiso calc 0.9645(7) A 1
H H14C 0.9574 0.0235 0.2572 0.032 Uiso calc 0.9645(7) A 1
C C15 0.91134(15) -0.18758(12) 0.15272(8) 0.0218(3) Uani d 0.9645(7) A 1
H H15A 1.0199 -0.1866 0.1794 0.033 Uiso calc 0.9645(7) A 1
H H15B 0.9068 -0.2327 0.0966 0.033 Uiso calc 0.9645(7) A 1
H H15C 0.8448 -0.2336 0.1910 0.033 Uiso calc 0.9645(7) A 1
C C16 0.68191(15) -0.05123(12) 0.09687(8) 0.0219(2) Uani d 0.9645(7) A 1
H H16A 0.6184 -0.1041 0.1332 0.033 Uiso calc 0.9645(7) A 1
H H16B 0.6797 -0.0908 0.0390 0.033 Uiso calc 0.9645(7) A 1
H H16C 0.6391 0.0377 0.0917 0.033 Uiso calc 0.9645(7) A 1
Si Si1A 0.8638(8) 0.0135(6) 0.0097(4) 0.01404(9) Uani d 0.0355(7) A 2
C C1A 0.7401(14) -0.0682(9) -0.0846(6) 0.0163(2) Uani d 0.0355(7) A 2
C C2A 0.712(2) -0.0099(12) -0.1659(6) 0.0191(2) Uani d 0.0355(7) A 2
H H2A 0.7528 0.0749 -0.1757 0.023 Uiso calc 0.0355(7) A 2
C C3A 0.625(3) -0.0757(16) -0.2329(8) 0.0223(2) Uani d 0.0355(7) A 2
H H3A 0.6063 -0.0359 -0.2884 0.027 Uiso calc 0.0355(7) A 2
C C4A 0.566(3) -0.1998(17) -0.2186(12) 0.0219(3) Uani d 0.0355(7) A 2
H H4A 0.5065 -0.2448 -0.2643 0.026 Uiso calc 0.0355(7) A 2
C C5A 0.594(2) -0.2580(13) -0.1373(12) 0.0227(3) Uani d 0.0355(7) A 2
H H5A 0.5532 -0.3428 -0.1275 0.027 Uiso calc 0.0355(7) A 2
C C6A 0.681(2) -0.1922(9) -0.0703(9) 0.0195(2) Uani d 0.0355(7) A 2
H H6A 0.6997 -0.2320 -0.0148 0.023 Uiso calc 0.0355(7) A 2
C C7A 0.8171(13) 0.1959(7) 0.0073(6) 0.0164(2) Uani d 0.0355(7) A 2
C C8A 0.9272(17) 0.2764(8) 0.0526(9) 0.0204(2) Uani d 0.0355(7) A 2
H H8A 1.0252 0.2414 0.0758 0.024 Uiso calc 0.0355(7) A 2
C C9A 0.894(2) 0.4082(8) 0.0640(11) 0.0239(3) Uani d 0.0355(7) A 2
H H9A 0.9694 0.4633 0.0950 0.029 Uiso calc 0.0355(7) A 2
C C10A 0.751(2) 0.4595(8) 0.0300(12) 0.0242(3) Uani d 0.0355(7) A 2
H H10A 0.7282 0.5495 0.0378 0.029 Uiso calc 0.0355(7) A 2
C C11A 0.641(2) 0.3789(10) -0.0153(13) 0.0255(3) Uani d 0.0355(7) A 2
H H11A 0.5427 0.4139 -0.0385 0.031 Uiso calc 0.0355(7) A 2
C C12A 0.6738(15) 0.2471(9) -0.0267(9) 0.0215(2) Uani d 0.0355(7) A 2
H H12A 0.5985 0.1920 -0.0577 0.026 Uiso calc 0.0355(7) A 2
C C13A 0.8088(19) -0.0519(11) 0.1193(6) 0.0173(2) Uani d 0.0355(7) A 2
C C14A 0.871(3) 0.043(2) 0.1921(7) 0.0210(2) Uani d 0.0355(7) A 2
H H14D 0.9855 0.0485 0.1940 0.032 Uiso calc 0.0355(7) A 2
H H14E 0.8253 0.1299 0.1807 0.032 Uiso calc 0.0355(7) A 2
H H14F 0.8417 0.0105 0.2481 0.032 Uiso calc 0.0355(7) A 2
C C15A 0.874(4) -0.1902(16) 0.1401(13) 0.0218(3) Uani d 0.0355(7) A 2
H H15D 0.8350 -0.2508 0.0940 0.033 Uiso calc 0.0355(7) A 2
H H15E 0.9892 -0.1878 0.1440 0.033 Uiso calc 0.0355(7) A 2
H H15F 0.8404 -0.2198 0.1957 0.033 Uiso calc 0.0355(7) A 2
C C16A 0.6288(19) -0.058(3) 0.1189(13) 0.0219(2) Uani d 0.0355(7) A 2
H H16D 0.5859 -0.1174 0.0730 0.033 Uiso calc 0.0355(7) A 2
H H16E 0.6013 -0.0892 0.1753 0.033 Uiso calc 0.0355(7) A 2
H H16F 0.5849 0.0301 0.1080 0.033 Uiso calc 0.0355(7) A 2

loop_
_atom_site_aniso_label
_atom_site_aniso_U_11
_atom_site_aniso_U_22
_atom_site_aniso_U_33
_atom_site_aniso_U_12
_atom_site_aniso_U_13
_atom_site_aniso_U_23
Si1 0.01699(16) 0.01075(15) 0.01390(15) 0.00070(11) -0.00100(11) -0.00031(10)
C1 0.0185(5) 0.0142(5) 0.0159(5) 0.0017(4) -0.0001(4) -0.0030(4)
C2 0.0224(6) 0.0151(5) 0.0194(5) 0.0022(4) -0.0006(4) -0.0014(4)
C3 0.0226(6) 0.0213(5) 0.0217(6) 0.0056(5) -0.0054(4) -0.0002(4)
C4 0.0167(6) 0.0249(6) 0.0234(6) 0.0016(5) -0.0022(4) -0.0065(4)
C5 0.0244(6) 0.0212(6) 0.0221(6) -0.0045(5) 0.0007(5) -0.0025(4)
C6 0.0230(6) 0.0175(5) 0.0175(5) -0.0011(4) -0.0007(4) -0.0010(4)
C7 0.0197(5) 0.0135(5) 0.0159(5) 0.0014(4) 0.0005(4) 0.0004(4)
C8 0.0249(6) 0.0146(5) 0.0207(5) 0.0026(4) -0.0024(4) -0.0017(4)
C9 0.0287(7) 0.0134(5) 0.0286(6) 0.0027(5) -0.0016(5) -0.0014(4)
C10 0.0282(7) 0.0168(5) 0.0271(6) 0.0073(5) -0.0008(5) 0.0043(4)
C11 0.0291(7) 0.0257(6) 0.0204(6) 0.0080(5) -0.0053(5) 0.0011(5)
C12 0.0243(6) 0.0201(6) 0.0193(5) 0.0046(5) -0.0028(5) -0.0030(4)
C13 0.0195(6) 0.0155(5) 0.0168(5) -0.0004(4) 0.0009(4) -0.0001(4)
C14 0.0241(6) 0.0222(6) 0.0171(5) 0.0005(5) 0.0033(4) -0.0007(4)
C15 0.0270(7) 0.0151(5) 0.0234(6) -0.0016(5) 0.0028(5) 0.0024(4)
C16 0.0201(6) 0.0235(6) 0.0223(6) -0.0027(5) 0.0025(4) -0.0019(5)
Si1A 0.01699(16) 0.01075(15) 0.01390(15) 0.00070(11) -0.00100(11) -0.00031(10)
C1A 0.0185(5) 0.0142(5) 0.0159(5) 0.0017(4) -0.0001(4) -0.0030(4)
C2A 0.0224(6) 0.0151(5) 0.0194(5) 0.0022(4) -0.0006(4) -0.0014(4)
C3A 0.0226(6) 0.0213(5) 0.0217(6) 0.0056(5) -0.0054(4) -0.0002(4)
C4A 0.0167(6) 0.0249(6) 0.0234(6) 0.0016(5) -0.0022(4) -0.0065(4)
C5A 0.0244(6) 0.0212(6) 0.0221(6) -0.0045(5) 0.0007(5) -0.0025(4)
C6A 0.0230(6) 0.0175(5) 0.0175(5) -0.0011(4) -0.0007(4) -0.0010(4)
C7A 0.0197(5) 0.0135(5) 0.0159(5) 0.0014(4) 0.0005(4) 0.0004(4)
C8A 0.0249(6) 0.0146(5) 0.0207(5) 0.0026(4) -0.0024(4) -0.0017(4)
C9A 0.0287(7) 0.0134(5) 0.0286(6) 0.0027(5) -0.0016(5) -0.0014(4)
C10A 0.0282(7) 0.0168(5) 0.0271(6) 0.0073(5) -0.0008(5) 0.0043(4)
C11A 0.0291(7) 0.0257(6) 0.0204(6) 0.0080(5) -0.0053(5) 0.0011(5)
C12A 0.0243(6) 0.0201(6) 0.0193(5) 0.0046(5) -0.0028(5) -0.0030(4)
C13A 0.0195(6) 0.0155(5) 0.0168(5) -0.0004(4) 0.0009(4) -0.0001(4)
C14A 0.0241(6) 0.0222(6) 0.0171(5) 0.0005(5) 0.0033(4) -0.0007(4)
C15A 0.0270(7) 0.0151(5) 0.0234(6) -0.0016(5) 0.0028(5) 0.0024(4)
C16A 0.0201(6) 0.0235(6) 0.0223(6) -0.0027(5) 0.0025(4) -0.0019(5)

loop_
_atom_type_symbol
_atom_type_description
_atom_type_scat_dispersion_real
_atom_type_scat_dispersion_imag
_atom_type_scat_source
C C 0.0033 0.0016 'International Tables Vol C Tables 4.2.6.8 and 6.1.1.4'
H H 0.0000 0.0000 'International Tables Vol C Tables 4.2.6.8 and 6.1.1.4'
Si Si 0.0817 0.0704 'International Tables Vol C Tables 4.2.6.8 and 6.1.1.4'

loop_
_geom_angle_atom_site_label_1
_geom_angle_atom_site_label_2
_geom_angle_atom_site_label_3
_geom_angle_site_symmetry_3
_geom_angle
C7 Si1 C1 . 105.87(5)
C7 Si1 C13 . 106.62(5)
C1 Si1 C13 . 111.24(5)
C7 Si1 Si1 3_755 109.90(4)
C1 Si1 Si1 3_755 110.01(4)
C13 Si1 Si1 3_755 112.91(4)
C2 C1 C6 . 116.58(10)
C2 C1 Si1 . 123.81(8)
C6 C1 Si1 . 119.61(8)
C3 C2 C1 . 121.85(11)
C3 C2 H2 . 119.1
C1 C2 H2 . 119.1
C4 C3 C2 . 120.29(11)
C4 C3 H3 . 119.9
C2 C3 H3 . 119.9
C5 C4 C3 . 119.05(11)
C5 C4 H4 . 120.5
C3 C4 H4 . 120.5
C4 C5 C6 . 120.40(11)
C4 C5 H5 . 119.8
C6 C5 H5 . 119.8
C5 C6 C1 . 121.82(11)
C5 C6 H6 . 119.1
C1 C6 H6 . 119.1
C8 C7 C12 . 117.19(10)
C8 C7 Si1 . 121.28(8)
C12 C7 Si1 . 121.47(8)
C9 C8 C7 . 121.60(10)
C9 C8 H8 . 119.2
C7 C8 H8 . 119.2
C10 C9 C8 . 120.12(11)
C10 C9 H9 . 119.9
C8 C9 H9 . 119.9
C9 C10 C11 . 119.51(11)
C9 C10 H10 . 120.2
C11 C10 H10 . 120.2
C10 C11 C12 . 120.12(11)
C10 C11 H11 . 119.9
C12 C11 H11 . 119.9
C11 C12 C7 . 121.43(11)
C11 C12 H12 . 119.3
C7 C12 H12 . 119.3
C15 C13 C14 . 109.68(9)
C15 C13 C16 . 108.02(9)
C14 C13 C16 . 107.60(9)
C15 C13 Si1 . 113.05(8)
C14 C13 Si1 . 108.90(8)
C16 C13 Si1 . 109.45(8)
C13 C14 H14A . 109.5
C13 C14 H14B . 109.5
H14A C14 H14B . 109.5
C13 C14 H14C . 109.5
H14A C14 H14C . 109.5
H14B C14 H14C . 109.5
C13 C15 H15A . 109.5
C13 C15 H15B . 109.5
H15A C15 H15B . 109.5
C13 C15 H15C . 109.5
H15A C15 H15C . 109.5
H15B C15 H15C . 109.5
C13 C16 H16A . 109.5
C13 C16 H16B . 109.5
H16A C16 H16B . 109.5
C13 C16 H16C . 109.5
H16A C16 H16C . 109.5
H16B C16 H16C . 109.5
C7A Si1A C1A . 108.15(19)
C7A Si1A C13A . 106.8(4)
C1A Si1A C13A . 110.9(4)
C7A Si1A Si1A 3_755 108.4(5)
C1A Si1A Si1A 3_755 109.3(5)
C13A Si1A Si1A 3_755 113.2(6)
C2A C1A C6A . 120.0
C2A C1A Si1A . 122.5(3)
C6A C1A Si1A . 117.4(3)
C3A C2A C1A . 120.0
C3A C2A H2A . 120.0
C1A C2A H2A . 120.0
C2A C3A C4A . 120.0
C2A C3A H3A . 120.0
C4A C3A H3A . 120.0
C3A C4A C5A . 120.0
C3A C4A H4A . 120.0
C5A C4A H4A . 120.0
C6A C5A C4A . 120.0
C6A C5A H5A . 120.0
C4A C5A H5A . 120.0
C5A C6A C1A . 120.0
C5A C6A H6A . 120.0
C1A C6A H6A . 120.0
C8A C7A C12A . 120.0
C8A C7A Si1A . 115.94(17)
C12A C7A Si1A . 123.5(2)
C9A C8A C7A . 120.0
C9A C8A H8A . 120.0
C7A C8A H8A . 120.0
C8A C9A C10A . 120.0
C8A C9A H9A . 120.0
C10A C9A H9A . 120.0
C11A C10A C9A . 120.0
C11A C10A H10A . 120.0
C9A C10A H10A . 120.0
C12A C11A C10A . 120.0
C12A C11A H11A . 120.0
C10A C11A H11A . 120.0
C11A C12A C7A . 120.0
C11A C12A H12A . 120.0
C7A C12A H12A . 120.0
C14A C13A C16A . 107.7(5)
C14A C13A C15A . 109.2(5)
C16A C13A C15A . 108.0(5)
C14A C13A Si1A . 109.2(5)
C16A C13A Si1A . 109.7(5)
C15A C13A Si1A . 112.8(5)
C13A C14A H14D . 109.5
C13A C14A H14E . 109.5
H14D C14A H14E . 109.5
C13A C14A H14F . 109.5
H14D C14A H14F . 109.5
H14E C14A H14F . 109.5
C13A C15A H15D . 109.5
C13A C15A H15E . 109.5
H15D C15A H15E . 109.5
C13A C15A H15F . 109.5
H15D C15A H15F . 109.5
H15E C15A H15F . 109.5
C13A C16A H16D . 109.5
C13A C16A H16E . 109.5
H16D C16A H16E . 109.5
C13A C16A H16F . 109.5
H16D C16A H16F . 109.5
H16E C16A H16F . 109.5

loop_
_geom_bond_atom_site_label_1
_geom_bond_atom_site_label_2
_geom_bond_site_symmetry_2
_geom_bond_distance
Si1 C7 . 1.8949(11)
Si1 C1 . 1.9041(11)
Si1 C13 . 1.9226(12)
Si1 Si1 3_755 2.4002(6)
C1 C2 . 1.4020(14)
C1 C6 . 1.4028(15)
C2 C3 . 1.3946(16)
C2 H2 . 0.9500
C3 C4 . 1.3884(16)
C3 H3 . 0.9500
C4 C5 . 1.3873(16)
C4 H4 . 0.9500
C5 C6 . 1.3929(15)
C5 H5 . 0.9500
C6 H6 . 0.9500
C7 C8 . 1.4000(14)
C7 C12 . 1.4018(14)
C8 C9 . 1.3910(15)
C8 H8 . 0.9500
C9 C10 . 1.3860(16)
C9 H9 . 0.9500
C10 C11 . 1.3887(16)
C10 H10 . 0.9500
C11 C12 . 1.3922(15)
C11 H11 . 0.9500
C12 H12 . 0.9500
C13 C15 . 1.5398(16)
C13 C14 . 1.5411(16)
C13 C16 . 1.5427(17)
C14 H14A . 0.9800
C14 H14B . 0.9800
C14 H14C . 0.9800
C15 H15A . 0.9800
C15 H15B . 0.9800
C15 H15C . 0.9800
C16 H16A . 0.9800
C16 H16B . 0.9800
C16 H16C . 0.9800
Si1A C7A . 1.904(3)
Si1A C1A . 1.911(3)
Si1A C13A . 1.921(4)
Si1A Si1A 3_755 2.396(14)
C1A C2A . 1.3900
C1A C6A . 1.3900
C2A C3A . 1.3900
C2A H2A . 0.9500
C3A C4A . 1.3900
C3A H3A . 0.9500
C4A C5A . 1.3900
C4A H4A . 0.9500
C5A C6A . 1.3900
C5A H5A . 0.9500
C6A H6A . 0.9500
C7A C8A . 1.3900
C7A C12A . 1.3900
C8A C9A . 1.3900
C8A H8A . 0.9500
C9A C10A . 1.3900
C9A H9A . 0.9500
C10A C11A . 1.3900
C10A H10A . 0.9500
C11A C12A . 1.3900
C11A H11A . 0.9500
C12A H12A . 0.9500
C13A C14A . 1.540(4)
C13A C16A . 1.542(4)
C13A C15A . 1.542(4)
C14A H14D . 0.9800
C14A H14E . 0.9800
C14A H14F . 0.9800
C15A H15D . 0.9800
C15A H15E . 0.9800
C15A H15F . 0.9800
C16A H16D . 0.9800
C16A H16E . 0.9800
C16A H16F . 0.9800

loop_
_geom_hbond_atom_site_label_D
_geom_hbond_atom_site_label_H
_geom_hbond_atom_site_label_A
_geom_hbond_site_symmetry_A
_geom_hbond_distance_DH
_geom_hbond_distance_HA
_geom_hbond_distance_DA
_geom_hbond_angle_DHA
C15 H15C Cg1 2_745 0.98 2.93 3.8955(14) 171

loop_
_geom_torsion_atom_site_label_1
_geom_torsion_atom_site_label_2
_geom_torsion_atom_site_label_3
_geom_torsion_atom_site_label_4
_geom_torsion_site_symmetry_1
_geom_torsion
C6 C1 C2 C3 . 0.80(18)
Si1 C1 C2 C3 . -178.60(10)
C1 C2 C3 C4 . -0.1(2)
C2 C3 C4 C5 . -0.9(2)
C3 C4 C5 C6 . 1.11(19)
C4 C5 C6 C1 . -0.36(19)
C2 C1 C6 C5 . -0.59(18)
Si1 C1 C6 C5 . 178.83(10)
C1 Si1 C7 C8 . -25.36(11)
C13 Si1 C7 C8 . 93.19(10)
Si1 Si1 C7 C8 3_755 -144.13(9)
C1 Si1 C7 C12 . 157.80(10)
C13 Si1 C7 C12 . -83.65(11)
Si1 Si1 C7 C12 3_755 39.03(11)
C12 C7 C8 C9 . -1.94(18)
Si1 C7 C8 C9 . -178.91(10)
C7 C8 C9 C10 . 1.0(2)
C8 C9 C10 C11 . 0.7(2)
C9 C10 C11 C12 . -1.5(2)
C10 C11 C12 C7 . 0.5(2)
C8 C7 C12 C11 . 1.18(18)
Si1 C7 C12 C11 . 178.14(10)
C6A C1A C2A C3A . 0.0
Si1A C1A C2A C3A . 178.1(4)
C1A C2A C3A C4A . 0.0
C2A C3A C4A C5A . 0.0
C3A C4A C5A C6A . 0.0
C4A C5A C6A C1A . 0.0
C2A C1A C6A C5A . 0.0
Si1A C1A C6A C5A . -178.2(4)
C12A C7A C8A C9A . 0.0
Si1A C7A C8A C9A . -171.7(4)
C7A C8A C9A C10A . 0.0
C8A C9A C10A C11A . 0.0
C9A C10A C11A C12A . 0.0
C10A C11A C12A C7A . 0.0
C8A C7A C12A C11A . 0.0
Si1A C7A C12A C11A . 171.0(4)

_cod_database_fobs_code 2242048
